data_7105291
loop_
_publ_author_name
'Arnold, Polly L'
'Potter, Natalie A'
'Carmichael, Christopher D'
'Slawin, Alexandra M Z'
'Roussel, Paul'
'Love, Jason B'

_publ_section_title
;
 Constructing cerium supramolecular wheels and encapsulating uranium
 with a Schiff-base calixpyrrole ligand.
;
_journal_issue 11
_journal_name_full 'Chemical communications (Cambridge, England)'
_journal_page_first 1833
_journal_page_last 1835
_journal_paper_doi 10.1039/b921132b
_journal_volume 46
_journal_year 2010
_chemical_formula_moiety 'C46 H48 N8 U'
_chemical_formula_sum 'C46 H48 N8 U'
_chemical_formula_weight 950.95
_chemical_name_systematic
;
?
;
_space_group_IT_number 15
_symmetry_cell_setting monoclinic
_symmetry_space_group_name_Hall '-C 2yc'
_symmetry_space_group_name_H-M 'C 1 2/c 1'
_atom_sites_solution_hydrogens geom
_atom_sites_solution_primary direct
_atom_sites_solution_secondary difmap
_audit_creation_method SHELXL-97
_cell_angle_alpha 90.00
_cell_angle_beta 100.747(6)
_cell_angle_gamma 90.00
_cell_formula_units_Z 4
_cell_length_a 15.1086(15)
_cell_length_b 33.751(4)
_cell_length_c 8.3453(8)
_cell_measurement_reflns_used 9395
_cell_measurement_temperature 93(2)
_cell_measurement_theta_max 26.96
_cell_measurement_theta_min 1.25
_cell_volume 4180.8(7)
_computing_cell_refinement 'CrystalClear (Rigaku Inc., 2007)'
_computing_data_collection 'CrystalClear (Rigaku Inc., 2007)'
_computing_data_reduction 'CrystalClear (Rigaku Inc., 2007)'
_computing_molecular_graphics 'ORTEP (Farrugia, 1997)'
_computing_publication_material 'enCIFer (Allen, 2004)'
_computing_structure_refinement 'SHELXL-97 (Sheldrick, 1997)'
_computing_structure_solution 'SIR-92 (Giacovazzo, 1994)'
_diffrn_ambient_temperature 93(2)
_diffrn_measured_fraction_theta_full 0.997
_diffrn_measured_fraction_theta_max 0.889
_diffrn_measurement_device_type 'AFC8/Saturn 70'
_diffrn_measurement_method omega-scans
_diffrn_radiation_monochromator graphite
_diffrn_radiation_source 'fine-focus sealed tube'
_diffrn_radiation_type MoK\a
_diffrn_radiation_wavelength 0.71073
_diffrn_reflns_av_R_equivalents 0.0997
_diffrn_reflns_av_sigmaI/netI 0.0574
_diffrn_reflns_limit_h_max 17
_diffrn_reflns_limit_h_min -17
_diffrn_reflns_limit_k_max 35
_diffrn_reflns_limit_k_min -43
_diffrn_reflns_limit_l_max 10
_diffrn_reflns_limit_l_min -10
_diffrn_reflns_number 20447
_diffrn_reflns_theta_full 25.00
_diffrn_reflns_theta_max 27.52
_diffrn_reflns_theta_min 1.21
_diffrn_standards_decay_% 0
_diffrn_standards_number 0
_exptl_absorpt_coefficient_mu 3.924
_exptl_absorpt_correction_T_max 1.000
_exptl_absorpt_correction_T_min 0.7354
_exptl_absorpt_correction_type multi-scan
_exptl_absorpt_process_details
;Shape and scale corrections using equivalent reflections.
Shape function based on spherical harmonics.
Highest even and odd order for spherical harmonics: 4 and 1
Laue group: 2/m (b)
Friedel opposites are equivalent.
;
_exptl_crystal_colour Red
_exptl_crystal_density_diffrn 1.511
_exptl_crystal_density_method 'not measured'
_exptl_crystal_description Needle
_exptl_crystal_F_000 1888
_exptl_crystal_size_max 0.3
_exptl_crystal_size_mid 0.1
_exptl_crystal_size_min 0.01
_platon_squeeze_details
;
;
_refine_diff_density_max 2.778
_refine_diff_density_min -2.970
_refine_diff_density_rms 0.193
_refine_ls_extinction_coef 0.00046(12)
_refine_ls_extinction_expression Fc^*^=kFc[1+0.001xFc^2^\l^3^/sin(2\q)]^-1/4^
_refine_ls_extinction_method SHELXL
_refine_ls_goodness_of_fit_ref 1.146
_refine_ls_hydrogen_treatment riding
_refine_ls_matrix_type full
_refine_ls_number_parameters 275
_refine_ls_number_reflns 4285
_refine_ls_number_restraints 66
_refine_ls_restrained_S_all 1.142
_refine_ls_R_factor_all 0.1026
_refine_ls_R_factor_gt 0.0828
_refine_ls_shift/su_max 0.005
_refine_ls_shift/su_mean 0.000
_refine_ls_structure_factor_coef Fsqd
_refine_ls_weighting_details 'calc w=1/[\s^2^(Fo^2^)+(0.0413P)^2^+111.4366P] where P=(Fo^2^+2Fc^2^)/3'
_refine_ls_weighting_scheme calc
_refine_ls_wR_factor_gt 0.1676
_refine_ls_wR_factor_ref 0.1788
_reflns_number_gt 3510
_reflns_number_total 4285
_reflns_threshold_expression >2\s(I)
_cod_data_source_file b921132b.txt
_cod_data_source_block UL
_cod_depositor_comments
;
The following automatic conversions were performed:
'_symmetry_cell_setting' value 'Monoclinic' changed to 'monoclinic'
according to '/home/saulius/struct/CIF-dictionaries/cif_core.dic'
dictionary named 'cif_core.dic' version 2.4.1 from 2010-06-29.

Automatic conversion script
Id: cif_fix_enum 1527 2010-12-29 10:47:43Z saulius 
;
_cod_original_sg_symbol_H-M C2/c
_cod_database_code 7105291

loop_
_symmetry_equiv_pos_as_xyz
'x, y, z'
'-x, y, -z+1/2'
'x+1/2, y+1/2, z'
'-x+1/2, y+1/2, -z+1/2'
'-x, -y, -z'
'x, -y, z-1/2'
'-x+1/2, -y+1/2, -z'
'x+1/2, -y+1/2, z-1/2'

loop_
_atom_site_label
_atom_site_type_symbol
_atom_site_fract_x
_atom_site_fract_y
_atom_site_fract_z
_atom_site_U_iso_or_equiv
_atom_site_adp_type
_atom_site_occupancy
_atom_site_symmetry_multiplicity
_atom_site_calc_flag
_atom_site_refinement_flags
_atom_site_disorder_assembly
_atom_site_disorder_group
U1 U 1.0000 0.16792(2) 0.2500 0.0493(3) Uani 1 2 d S . .
N1 N 1.0683(5) 0.1926(3) 0.0135(9) 0.043(2) Uani 1 1 d . . .
N2 N 1.1054(8) 0.1225(4) 0.1475(13) 0.072(3) Uani 1 1 d . . .
N3 N 1.1428(6) 0.1560(3) 0.4398(11) 0.055(3) Uani 1 1 d . B .
N4 N 0.9350(5) 0.2279(3) 0.0901(8) 0.040(2) Uani 1 1 d . . .
C1 C 1.1003(7) 0.1666(4) -0.0764(13) 0.059(3) Uani 1 1 d . . .
H1 H 1.1104 0.1730 -0.1823 0.071 Uiso 1 1 calc R . .
C2 C 1.1191(9) 0.1288(5) -0.0103(16) 0.067(4) Uani 1 1 d . . .
C3 C 1.1784(10) 0.1011(5) -0.051(2) 0.084(5) Uani 1 1 d . . .
H3 H 1.1967 0.0980 -0.1528 0.101 Uiso 1 1 calc R . .
C4 C 1.2053(11) 0.0792(5) 0.087(2) 0.089(5) Uani 1 1 d . . .
H4 H 1.2475 0.0580 0.0973 0.107 Uiso 1 1 calc R . .
C5 C 1.1605(11) 0.0928(4) 0.213(2) 0.080(4) Uani 1 1 d . . .
C6 C 1.1780(13) 0.0854(5) 0.394(2) 0.089(5) Uani 1 1 d . B .
C7 C 1.2554(16) 0.0545(5) 0.441(2) 0.129(7) Uani 1 1 d DU . .
H7A H 1.2693 0.0511 0.5607 0.155 Uiso 1 1 calc R A 1
H7B H 1.3104 0.0639 0.4044 0.155 Uiso 1 1 calc R A 1
C8A C 1.225(3) 0.0134(7) 0.357(4) 0.129(10) Uani 0.53(2) 1 d PDU B 1
H8A1 H 1.2771 -0.0040 0.3631 0.193 Uiso 0.53(2) 1 calc PR B 1
H8A2 H 1.1976 0.0179 0.2418 0.193 Uiso 0.53(2) 1 calc PR B 1
H8A3 H 1.1803 0.0010 0.4125 0.193 Uiso 0.53(2) 1 calc PR B 1
C8 C 1.293(3) 0.0450(11) 0.629(3) 0.134(11) Uani 0.47(2) 1 d PDU B 2
H8A H 1.3406 0.0252 0.6380 0.201 Uiso 0.47(2) 1 calc PR B 2
H8B H 1.2435 0.0348 0.6789 0.201 Uiso 0.47(2) 1 calc PR B 2
H8C H 1.3165 0.0694 0.6849 0.201 Uiso 0.47(2) 1 calc PR B 2
C10 C 1.081(3) 0.0279(9) 0.412(4) 0.112(9) Uani 0.54(2) 1 d PU B 3
H10A H 1.0718 0.0149 0.5125 0.168 Uiso 0.54(2) 1 calc PR B 3
H10B H 1.1358 0.0171 0.3801 0.168 Uiso 0.54(2) 1 calc PR B 3
H10C H 1.0294 0.0230 0.3249 0.168 Uiso 0.54(2) 1 calc PR B 3
C10A C 1.073(3) 0.0613(10) 0.589(4) 0.099(9) Uani 0.46(2) 1 d PU B 4
H10D H 1.0097 0.0544 0.5793 0.149 Uiso 0.46(2) 1 calc PR B 4
H10E H 1.0868 0.0851 0.6561 0.149 Uiso 0.46(2) 1 calc PR B 4
H10F H 1.1108 0.0393 0.6394 0.149 Uiso 0.46(2) 1 calc PR B 4
C9 C 1.0916(16) 0.0683(5) 0.438(3) 0.115(5) Uani 1 1 d U . .
H9A H 1.0917 0.0739 0.5548 0.138 Uiso 1 1 calc R B 3
H9B H 1.0391 0.0821 0.3733 0.138 Uiso 1 1 calc R B 3
C11 C 1.1993(10) 0.1240(4) 0.4750(16) 0.066(4) Uani 1 1 d . . .
C12 C 1.2781(9) 0.1358(4) 0.5809(14) 0.067(4) Uani 1 1 d . B .
H12 H 1.3284 0.1194 0.6218 0.081 Uiso 1 1 calc R . .
C13 C 1.2695(8) 0.1755(4) 0.6150(12) 0.058(3) Uani 1 1 d . . .
H13 H 1.3118 0.1913 0.6862 0.070 Uiso 1 1 calc R B .
C14 C 1.1867(7) 0.1881(4) 0.5251(12) 0.050(3) Uani 1 1 d . . .
C15 C 0.8594(6) 0.2237(3) -0.0108(10) 0.040(2) Uani 1 1 d . . .
H15 H 0.8351 0.2456 -0.0763 0.048 Uiso 1 1 calc R . .
C16 C 0.9988(6) 0.2542(4) 0.0410(9) 0.041(3) Uani 1 1 d . . .
C17 C 0.9964(6) 0.2947(4) 0.0358(10) 0.043(3) Uani 1 1 d . . .
H17 H 0.9510 0.3083 0.0790 0.052 Uiso 1 1 calc R . .
C18 C 1.0601(6) 0.3171(4) -0.0324(11) 0.045(3) Uani 1 1 d . . .
C19 C 1.0578(7) 0.3610(4) -0.0323(13) 0.055(3) Uani 1 1 d . . .
H19A H 1.1076 0.3711 0.0500 0.083 Uiso 1 1 calc R . .
H19B H 1.0004 0.3701 -0.0068 0.083 Uiso 1 1 calc R . .
H19C H 1.0640 0.3709 -0.1401 0.083 Uiso 1 1 calc R . .
C20 C 1.1269(6) 0.2956(4) -0.0950(10) 0.046(3) Uani 1 1 d . . .
C21 C 1.1945(7) 0.3174(4) -0.1745(12) 0.059(3) Uani 1 1 d . . .
H21A H 1.2217 0.3389 -0.1027 0.088 Uiso 1 1 calc R . .
H21B H 1.1640 0.3286 -0.2787 0.088 Uiso 1 1 calc R . .
H21C H 1.2416 0.2990 -0.1937 0.088 Uiso 1 1 calc R . .
C22 C 1.1299(6) 0.2555(4) -0.0825(9) 0.048(3) Uani 1 1 d . . .
H22 H 1.1766 0.2417 -0.1213 0.058 Uiso 1 1 calc R . .
C23 C 1.0673(6) 0.2333(3) -0.0148(9) 0.039(2) Uani 1 1 d . . .

loop_
_atom_site_aniso_label
_atom_site_aniso_U_11
_atom_site_aniso_U_22
_atom_site_aniso_U_33
_atom_site_aniso_U_23
_atom_site_aniso_U_13
_atom_site_aniso_U_12
U1 0.0453(4) 0.0711(5) 0.0368(3) 0.000 0.0217(2) 0.000
N1 0.034(4) 0.072(6) 0.027(4) -0.013(4) 0.013(3) -0.006(4)
N2 0.087(8) 0.081(8) 0.058(6) -0.007(6) 0.039(6) 0.015(6)
N3 0.047(5) 0.081(7) 0.042(5) 0.012(5) 0.022(4) 0.008(5)
N4 0.030(4) 0.073(6) 0.019(3) -0.004(3) 0.012(3) -0.011(4)
C1 0.039(6) 0.102(10) 0.038(5) -0.032(7) 0.015(4) -0.013(6)
C2 0.067(8) 0.085(10) 0.056(7) -0.026(7) 0.030(6) -0.006(7)
C3 0.064(9) 0.108(13) 0.080(10) -0.059(10) 0.010(8) 0.008(8)
C4 0.088(11) 0.083(11) 0.097(12) -0.045(9) 0.020(9) 0.018(9)
C5 0.100(12) 0.053(8) 0.095(11) -0.010(7) 0.039(9) 0.005(8)
C6 0.118(14) 0.069(10) 0.091(11) 0.002(8) 0.046(10) 0.020(9)
C7 0.193(18) 0.088(11) 0.104(12) 0.011(9) 0.023(12) 0.086(12)
C8A 0.20(2) 0.086(14) 0.091(17) 0.026(13) 0.010(17) 0.070(17)
C8 0.19(2) 0.094(17) 0.109(15) -0.008(15) -0.006(18) 0.098(17)
C10 0.17(2) 0.078(12) 0.082(16) -0.021(14) -0.002(16) 0.011(16)
C10A 0.14(2) 0.071(15) 0.088(15) 0.034(14) 0.015(15) -0.040(15)
C9 0.170(16) 0.078(9) 0.107(11) 0.009(9) 0.050(11) -0.010(11)
C11 0.075(9) 0.074(9) 0.058(7) 0.026(6) 0.038(7) 0.024(7)
C12 0.068(8) 0.097(10) 0.045(6) 0.034(6) 0.032(6) 0.049(8)
C13 0.055(7) 0.101(11) 0.024(4) 0.023(5) 0.020(4) 0.029(6)
C14 0.035(5) 0.092(9) 0.030(5) 0.019(5) 0.020(4) 0.013(6)
C15 0.033(5) 0.069(7) 0.022(4) -0.007(4) 0.014(4) -0.007(5)
C16 0.025(5) 0.084(8) 0.015(4) -0.003(4) 0.006(3) -0.012(5)
C17 0.024(5) 0.083(8) 0.021(4) 0.007(4) 0.002(3) -0.001(5)
C18 0.026(5) 0.079(8) 0.029(5) 0.005(5) 0.001(4) -0.011(5)
C19 0.040(6) 0.084(9) 0.040(5) 0.011(6) 0.004(5) -0.015(6)
C20 0.028(5) 0.087(9) 0.021(4) 0.001(5) 0.005(4) -0.020(5)
C21 0.042(6) 0.107(10) 0.029(5) 0.011(5) 0.011(4) -0.021(6)
C22 0.026(5) 0.107(10) 0.012(4) -0.008(5) 0.005(3) -0.022(5)
C23 0.029(5) 0.075(8) 0.014(4) -0.008(4) 0.009(3) -0.010(5)

loop_
_atom_type_symbol
_atom_type_description
_atom_type_scat_dispersion_real
_atom_type_scat_dispersion_imag
_atom_type_scat_source
C C 0.0033 0.0016 'International Tables Vol C Tables 4.2.6.8 and 6.1.1.4'
H H 0.0000 0.0000 'International Tables Vol C Tables 4.2.6.8 and 6.1.1.4'
N N 0.0061 0.0033 'International Tables Vol C Tables 4.2.6.8 and 6.1.1.4'
U U -9.6767 9.6646 'International Tables Vol C Tables 4.2.6.8 and 6.1.1.4'

loop_
_geom_angle_atom_site_label_1
_geom_angle_atom_site_label_2
_geom_angle_atom_site_label_3
_geom_angle
_geom_angle_site_symmetry_1
_geom_angle_site_symmetry_3
_geom_angle_publ_flag
N3 U1 N3 161.2(5) . 2_755 ?
N3 U1 N2 102.7(4) . 2_755 ?
N3 U1 N2 65.0(4) 2_755 2_755 ?
N3 U1 N2 65.0(4) . . ?
N3 U1 N2 102.7(4) 2_755 . ?
N2 U1 N2 103.5(6) 2_755 . ?
N3 U1 N4 65.3(3) . 2_755 ?
N3 U1 N4 132.9(3) 2_755 2_755 ?
N2 U1 N4 121.7(3) 2_755 2_755 ?
N2 U1 N4 117.9(3) . 2_755 ?
N3 U1 N4 132.9(3) . . ?
N3 U1 N4 65.3(3) 2_755 . ?
N2 U1 N4 117.9(3) 2_755 . ?
N2 U1 N4 121.7(3) . . ?
N4 U1 N4 73.2(3) 2_755 . ?
N3 U1 N1 96.9(3) . . ?
N3 U1 N1 89.3(3) 2_755 . ?
N2 U1 N1 148.8(3) 2_755 . ?
N2 U1 N1 63.4(3) . . ?
N4 U1 N1 88.5(2) 2_755 . ?
N4 U1 N1 59.9(3) . . ?
N3 U1 N1 89.3(3) . 2_755 ?
N3 U1 N1 96.9(3) 2_755 2_755 ?
N2 U1 N1 63.4(3) 2_755 2_755 ?
N2 U1 N1 148.8(3) . 2_755 ?
N4 U1 N1 59.9(3) 2_755 2_755 ?
N4 U1 N1 88.5(2) . 2_755 ?
N1 U1 N1 141.6(4) . 2_755 ?
C1 N1 C23 124.0(9) . . ?
C1 N1 U1 118.3(8) . . ?
C23 N1 U1 117.6(5) . . ?
C5 N2 C2 107.8(11) . . ?
C5 N2 U1 135.1(9) . . ?
C2 N2 U1 117.0(9) . . ?
C11 N3 C14 106.5(11) . . ?
C11 N3 U1 134.6(10) . . ?
C14 N3 U1 118.5(7) . . ?
C15 N4 C16 116.3(8) . . ?
C15 N4 U1 117.8(7) . . ?
C16 N4 U1 115.8(6) . . ?
N1 C1 C2 117.2(10) . . ?
N1 C1 H1 121.4 . . ?
C2 C1 H1 121.4 . . ?
C3 C2 N2 110.3(15) . . ?
C3 C2 C1 128.0(13) . . ?
N2 C2 C1 117.2(11) . . ?
C4 C3 C2 105.6(13) . . ?
C4 C3 H3 127.2 . . ?
C2 C3 H3 127.2 . . ?
C3 C4 C5 109.7(14) . . ?
C3 C4 H4 125.2 . . ?
C5 C4 H4 125.2 . . ?
N2 C5 C4 106.5(14) . . ?
N2 C5 C6 120.4(12) . . ?
C4 C5 C6 131.8(16) . . ?
C11 C6 C5 107.4(12) . . ?
C11 C6 C9 109.9(13) . . ?
C5 C6 C9 107.9(16) . . ?
C11 C6 C7 112.6(16) . . ?
C5 C6 C7 110.3(13) . . ?
C9 C6 C7 108.6(15) . . ?
C6 C7 C8A 109.2(19) . . ?
C6 C7 C8 119.4(18) . . ?
C8A C7 C8 106(2) . . ?
C6 C7 H7A 109.8 . . ?
C8A C7 H7A 109.8 . . ?
C8 C7 H7A 9.8 . . ?
C6 C7 H7B 109.8 . . ?
C8A C7 H7B 109.8 . . ?
C8 C7 H7B 101.7 . . ?
H7A C7 H7B 108.3 . . ?
C7 C8A H8A1 109.5 . . ?
C7 C8A H8A2 109.5 . . ?
C7 C8A H8A3 109.5 . . ?
C7 C8 H8A 109.5 . . ?
C7 C8 H8B 109.5 . . ?
H8A C8 H8B 109.5 . . ?
C7 C8 H8C 109.5 . . ?
H8A C8 H8C 109.5 . . ?
H8B C8 H8C 109.5 . . ?
C9 C10 H10A 109.5 . . ?
C9 C10 H10B 109.5 . . ?
C9 C10 H10C 109.5 . . ?
C9 C10A H10D 109.5 . . ?
C9 C10A H10E 109.5 . . ?
C9 C10A H10F 109.5 . . ?
C10A C9 C10 86(2) . . ?
C10A C9 C6 128(3) . . ?
C10 C9 C6 114(2) . . ?
C10A C9 H9A 24.1 . . ?
C10 C9 H9A 108.8 . . ?
C6 C9 H9A 108.8 . . ?
C10A C9 H9B 108.1 . . ?
C10 C9 H9B 108.8 . . ?
C6 C9 H9B 108.8 . . ?
H9A C9 H9B 107.7 . . ?
N3 C11 C12 109.4(13) . . ?
N3 C11 C6 121.4(14) . . ?
C12 C11 C6 128.8(13) . . ?
C13 C12 C11 107.7(11) . . ?
C13 C12 H12 126.2 . . ?
C11 C12 H12 126.2 . . ?
C12 C13 C14 107.1(12) . . ?
C12 C13 H13 126.4 . . ?
C14 C13 H13 126.4 . . ?
C15 C14 N3 116.5(9) 2_755 . ?
C15 C14 C13 134.1(13) 2_755 . ?
N3 C14 C13 109.2(11) . . ?
N4 C15 C14 121.4(10) . 2_755 ?
N4 C15 H15 119.3 . . ?
C14 C15 H15 119.3 2_755 . ?
C17 C16 C23 120.6(9) . . ?
C17 C16 N4 128.1(9) . . ?
C23 C16 N4 111.2(10) . . ?
C16 C17 C18 121.9(10) . . ?
C16 C17 H17 119.1 . . ?
C18 C17 H17 119.1 . . ?
C20 C18 C17 117.0(11) . . ?
C20 C18 C19 122.0(9) . . ?
C17 C18 C19 120.9(10) . . ?
C18 C19 H19A 109.5 . . ?
C18 C19 H19B 109.5 . . ?
H19A C19 H19B 109.5 . . ?
C18 C19 H19C 109.5 . . ?
H19A C19 H19C 109.5 . . ?
H19B C19 H19C 109.5 . . ?
C22 C20 C18 119.9(9) . . ?
C22 C20 C21 120.4(10) . . ?
C18 C20 C21 119.7(11) . . ?
C20 C21 H21A 109.5 . . ?
C20 C21 H21B 109.5 . . ?
H21A C21 H21B 109.5 . . ?
C20 C21 H21C 109.5 . . ?
H21A C21 H21C 109.5 . . ?
H21B C21 H21C 109.5 . . ?
C20 C22 C23 123.1(10) . . ?
C20 C22 H22 118.4 . . ?
C23 C22 H22 118.4 . . ?
N1 C23 C16 115.1(8) . . ?
N1 C23 C22 127.3(9) . . ?
C16 C23 C22 117.4(11) . . ?

loop_
_geom_bond_atom_site_label_1
_geom_bond_atom_site_label_2
_geom_bond_distance
_geom_bond_site_symmetry_2
_geom_bond_publ_flag
U1 N3 2.459(10) . ?
U1 N3 2.459(10) 2_755 ?
U1 N2 2.474(10) 2_755 ?
U1 N2 2.474(10) . ?
U1 N4 2.520(9) 2_755 ?
U1 N4 2.520(9) . ?
U1 N1 2.533(8) . ?
U1 N1 2.533(8) 2_755 ?
N1 C1 1.306(13) . ?
N1 C23 1.394(14) . ?
N2 C5 1.353(18) . ?
N2 C2 1.387(16) . ?
N3 C11 1.374(15) . ?
N3 C14 1.396(16) . ?
N4 C15 1.294(12) . ?
N4 C16 1.426(12) . ?
C1 C2 1.398(19) . ?
C1 H1 0.9500 . ?
C2 C3 1.379(18) . ?
C3 C4 1.36(2) . ?
C3 H3 0.9500 . ?
C4 C5 1.43(2) . ?
C4 H4 0.9500 . ?
C5 C6 1.50(2) . ?
C6 C11 1.48(2) . ?
C6 C9 1.53(3) . ?
C6 C7 1.56(2) . ?
C7 C8A 1.583(18) . ?
C7 C8 1.597(18) . ?
C7 H7A 0.9900 . ?
C7 H7B 0.9900 . ?
C8A H8A1 0.9800 . ?
C8A H8A2 0.9800 . ?
C8A H8A3 0.9800 . ?
C8 H8A 0.9800 . ?
C8 H8B 0.9800 . ?
C8 H8C 0.9800 . ?
C10 C9 1.39(3) . ?
C10 H10A 0.9800 . ?
C10 H10B 0.9800 . ?
C10 H10C 0.9800 . ?
C10A C9 1.35(4) . ?
C10A H10D 0.9800 . ?
C10A H10E 0.9800 . ?
C10A H10F 0.9800 . ?
C9 H9A 0.9900 . ?
C9 H9B 0.9900 . ?
C11 C12 1.40(2) . ?
C12 C13 1.382(18) . ?
C12 H12 0.9500 . ?
C13 C14 1.399(15) . ?
C13 H13 0.9500 . ?
C14 C15 1.382(15) 2_755 ?
C15 C14 1.382(15) 2_755 ?
C15 H15 0.9500 . ?
C16 C17 1.367(16) . ?
C16 C23 1.402(14) . ?
C17 C18 1.423(13) . ?
C17 H17 0.9500 . ?
C18 C20 1.421(15) . ?
C18 C19 1.482(17) . ?
C19 H19A 0.9800 . ?
C19 H19B 0.9800 . ?
C19 H19C 0.9800 . ?
C20 C22 1.357(16) . ?
C20 C21 1.510(13) . ?
C21 H21A 0.9800 . ?
C21 H21B 0.9800 . ?
C21 H21C 0.9800 . ?
C22 C23 1.404(13) . ?
C22 H22 0.9500 . ?

loop_
_geom_torsion_atom_site_label_1
_geom_torsion_atom_site_label_2
_geom_torsion_atom_site_label_3
_geom_torsion_atom_site_label_4
_geom_torsion
_geom_torsion_site_symmetry_1
_geom_torsion_site_symmetry_2
_geom_torsion_site_symmetry_3
_geom_torsion_site_symmetry_4
_geom_torsion_publ_flag
N3 U1 N1 C1 78.7(8) . . . . ?
N3 U1 N1 C1 -83.4(8) 2_755 . . . ?
N2 U1 N1 C1 -50.0(11) 2_755 . . . ?
N2 U1 N1 C1 21.2(8) . . . . ?
N4 U1 N1 C1 143.6(8) 2_755 . . . ?
N4 U1 N1 C1 -145.0(8) . . . . ?
N1 U1 N1 C1 176.3(8) 2_755 . . . ?
N3 U1 N1 C23 -102.8(7) . . . . ?
N3 U1 N1 C23 95.0(7) 2_755 . . . ?
N2 U1 N1 C23 128.4(8) 2_755 . . . ?
N2 U1 N1 C23 -160.4(8) . . . . ?
N4 U1 N1 C23 -37.9(6) 2_755 . . . ?
N4 U1 N1 C23 33.4(6) . . . . ?
N1 U1 N1 C23 -5.2(6) 2_755 . . . ?
N3 U1 N2 C5 41.2(14) . . . . ?
N3 U1 N2 C5 -123.6(14) 2_755 . . . ?
N2 U1 N2 C5 -56.7(14) 2_755 . . . ?
N4 U1 N2 C5 81.0(15) 2_755 . . . ?
N4 U1 N2 C5 167.7(13) . . . . ?
N1 U1 N2 C5 153.6(16) . . . . ?
N1 U1 N2 C5 3.9(19) 2_755 . . . ?
N3 U1 N2 C2 -133.9(11) . . . . ?
N3 U1 N2 C2 61.2(10) 2_755 . . . ?
N2 U1 N2 C2 128.2(11) 2_755 . . . ?
N4 U1 N2 C2 -94.1(10) 2_755 . . . ?
N4 U1 N2 C2 -7.4(11) . . . . ?
N1 U1 N2 C2 -21.5(9) . . . . ?
N1 U1 N2 C2 -171.3(8) 2_755 . . . ?
N3 U1 N3 C11 17.3(9) 2_755 . . . ?
N2 U1 N3 C11 64.4(10) 2_755 . . . ?
N2 U1 N3 C11 -34.8(9) . . . . ?
N4 U1 N3 C11 -176.3(10) 2_755 . . . ?
N4 U1 N3 C11 -145.8(9) . . . . ?
N1 U1 N3 C11 -91.2(10) . . . . ?
N1 U1 N3 C11 126.9(10) 2_755 . . . ?
N3 U1 N3 C14 -170.8(6) 2_755 . . . ?
N2 U1 N3 C14 -123.7(7) 2_755 . . . ?
N2 U1 N3 C14 137.1(7) . . . . ?
N4 U1 N3 C14 -4.3(6) 2_755 . . . ?
N4 U1 N3 C14 26.1(8) . . . . ?
N1 U1 N3 C14 80.8(7) . . . . ?
N1 U1 N3 C14 -61.2(7) 2_755 . . . ?
N3 U1 N4 C15 174.8(6) . . . . ?
N3 U1 N4 C15 0.7(6) 2_755 . . . ?
N2 U1 N4 C15 -39.0(7) 2_755 . . . ?
N2 U1 N4 C15 90.7(7) . . . . ?
N4 U1 N4 C15 -156.5(7) 2_755 . . . ?
N1 U1 N4 C15 105.3(6) . . . . ?
N1 U1 N4 C15 -97.6(6) 2_755 . . . ?
N3 U1 N4 C16 30.6(7) . . . . ?
N3 U1 N4 C16 -143.5(6) 2_755 . . . ?
N2 U1 N4 C16 176.8(6) 2_755 . . . ?
N2 U1 N4 C16 -53.5(7) . . . . ?
N4 U1 N4 C16 59.3(5) 2_755 . . . ?
N1 U1 N4 C16 -38.9(6) . . . . ?
N1 U1 N4 C16 118.2(6) 2_755 . . . ?
C23 N1 C1 C2 163.2(10) . . . . ?
U1 N1 C1 C2 -18.4(13) . . . . ?
C5 N2 C2 C3 4.2(17) . . . . ?
U1 N2 C2 C3 -179.4(9) . . . . ?
C5 N2 C2 C1 -154.1(13) . . . . ?
U1 N2 C2 C1 22.3(16) . . . . ?
N1 C1 C2 C3 -156.3(13) . . . . ?
N1 C1 C2 N2 -2.4(18) . . . . ?
N2 C2 C3 C4 -3.4(18) . . . . ?
C1 C2 C3 C4 151.9(15) . . . . ?
C2 C3 C4 C5 1.4(19) . . . . ?
C2 N2 C5 C4 -3.2(17) . . . . ?
U1 N2 C5 C4 -178.6(10) . . . . ?
C2 N2 C5 C6 165.3(14) . . . . ?
U1 N2 C5 C6 -10(2) . . . . ?
C3 C4 C5 N2 1.1(19) . . . . ?
C3 C4 C5 C6 -165.5(17) . . . . ?
N2 C5 C6 C11 -47(2) . . . . ?
C4 C5 C6 C11 117.7(18) . . . . ?
N2 C5 C6 C9 71.0(19) . . . . ?
C4 C5 C6 C9 -123.8(19) . . . . ?
N2 C5 C6 C7 -170.5(15) . . . . ?
C4 C5 C6 C7 -5(3) . . . . ?
C11 C6 C7 C8A 176.7(19) . . . . ?
C5 C6 C7 C8A -63(2) . . . . ?
C9 C6 C7 C8A 55(2) . . . . ?
C11 C6 C7 C8 54(3) . . . . ?
C5 C6 C7 C8 174(3) . . . . ?
C9 C6 C7 C8 -68(3) . . . . ?
C11 C6 C9 C10A -55(3) . . . . ?
C5 C6 C9 C10A -172(3) . . . . ?
C7 C6 C9 C10A 68(3) . . . . ?
C11 C6 C9 C10 -161(2) . . . . ?
C5 C6 C9 C10 82(2) . . . . ?
C7 C6 C9 C10 -37(3) . . . . ?
C14 N3 C11 C12 -0.2(11) . . . . ?
U1 N3 C11 C12 172.4(7) . . . . ?
C14 N3 C11 C6 -174.4(11) . . . . ?
U1 N3 C11 C6 -1.8(17) . . . . ?
C5 C6 C11 N3 53.3(17) . . . . ?
C9 C6 C11 N3 -63.8(18) . . . . ?
C7 C6 C11 N3 174.9(13) . . . . ?
C5 C6 C11 C12 -119.7(15) . . . . ?
C9 C6 C11 C12 123.2(16) . . . . ?
C7 C6 C11 C12 2(2) . . . . ?
N3 C11 C12 C13 1.4(12) . . . . ?
C6 C11 C12 C13 175.1(12) . . . . ?
C11 C12 C13 C14 -2.1(11) . . . . ?
C11 N3 C14 C15 -178.4(8) . . . 2_755 ?
U1 N3 C14 C15 7.6(10) . . . 2_755 ?
C11 N3 C14 C13 -1.1(10) . . . . ?
U1 N3 C14 C13 -175.1(6) . . . . ?
C12 C13 C14 C15 178.6(10) . . . 2_755 ?
C12 C13 C14 N3 2.0(10) . . . . ?
C16 N4 C15 C14 147.2(9) . . . 2_755 ?
U1 N4 C15 C14 3.1(10) . . . 2_755 ?
C15 N4 C16 C17 73.5(12) . . . . ?
U1 N4 C16 C17 -141.7(8) . . . . ?
C15 N4 C16 C23 -102.9(10) . . . . ?
U1 N4 C16 C23 41.9(8) . . . . ?
C23 C16 C17 C18 2.9(13) . . . . ?
N4 C16 C17 C18 -173.2(8) . . . . ?
C16 C17 C18 C20 -0.2(13) . . . . ?
C16 C17 C18 C19 -178.2(9) . . . . ?
C17 C18 C20 C22 -2.4(13) . . . . ?
C19 C18 C20 C22 175.5(9) . . . . ?
C17 C18 C20 C21 177.8(8) . . . . ?
C19 C18 C20 C21 -4.2(14) . . . . ?
C18 C20 C22 C23 2.4(13) . . . . ?
C21 C20 C22 C23 -177.9(8) . . . . ?
C1 N1 C23 C16 152.8(9) . . . . ?
U1 N1 C23 C16 -25.6(10) . . . . ?
C1 N1 C23 C22 -31.6(14) . . . . ?
U1 N1 C23 C22 150.1(7) . . . . ?
C17 C16 C23 N1 173.1(8) . . . . ?
N4 C16 C23 N1 -10.2(10) . . . . ?
C17 C16 C23 C22 -3.0(12) . . . . ?
N4 C16 C23 C22 173.7(7) . . . . ?
C20 C22 C23 N1 -175.2(8) . . . . ?
C20 C22 C23 C16 0.3(13) . . . . ?

loop_
_platon_squeeze_void_nr
_platon_squeeze_void_average_x
_platon_squeeze_void_average_y
_platon_squeeze_void_average_z
_platon_squeeze_void_volume
_platon_squeeze_void_count_electrons
_platon_squeeze_void_content
1 0.500 0.000 -0.007 224 103 ' '
2 1.000 0.500 -0.028 224 103 ' '
